data_4065699
loop_
_publ_author_name
'de los R\'ios, Isaac'
'Bustelo, Emilio'
'Puerta, M. Carmen'
'Valerga, Pedro'

_publ_section_title
;
 Isomerization of Internal Alkynones to Vinylidenes in
 Tris(pyrazolyl)borate Ruthenium Complexes. Solution and Solid-State
 Kinetics
;
_journal_issue 7
_journal_name_full Organometallics
_journal_page_first 1740
_journal_paper_doi 10.1021/om100084x
_journal_volume 29
_journal_year 2010
_chemical_formula_moiety 'C33 H40 B N7 O P Ru, C32 H12 B F24, C6 H5 F'
_chemical_formula_sum 'C71 H57 B2 F25 N7 O P Ru'
_chemical_formula_weight 1652.90
_chemical_name_common
;
[TpRu{=C=C(Ph)COPh}(PMe^i^Pr~2~)(NCCH~3~)][B(C~8~H~3~F~6~)~4~].C~6~H~5~F
;
_chemical_name_systematic
;
Acetonitrile-(2-benzoyl-2-phenyl-ethenylidene)-{hydrogen-tris(pyrazolyl)borato-
\k^3^-N,N',N''}-(diisopropyl-methyl-phosphino)-ruthenium (II)
tetrakis{3,5-bis(trifluoromethyl)phenyl}borate fluoro-benzene solvate
;
_space_group_IT_number 2
_symmetry_cell_setting triclinic
_symmetry_Int_Tables_number 2
_symmetry_space_group_name_Hall '-P 1'
_symmetry_space_group_name_H-M 'P -1'
_atom_sites_solution_hydrogens geom
_atom_sites_solution_primary direct
_atom_sites_solution_secondary difmap
_audit_creation_method SHELXL-97
_cell_angle_alpha 108.86(3)
_cell_angle_beta 105.85(3)
_cell_angle_gamma 93.60(3)
_cell_formula_units_Z 2
_cell_length_a 12.659(3)
_cell_length_b 16.205(3)
_cell_length_c 19.600(4)
_cell_measurement_reflns_used 9792
_cell_measurement_temperature 100(2)
_cell_measurement_theta_max 24.983
_cell_measurement_theta_min 2.224
_cell_volume 3609.4(17)
_computing_cell_refinement 'SAINT (Bruker, 2001)'
_computing_data_collection 'SMART (Bruker, 2001)'
_computing_data_reduction 'SAINT (Bruker, 2001)'
_computing_molecular_graphics 'ORTEP-3 vers. 1.08 (Farrugia, 2005)'
_computing_publication_material 'SHELXTL (Sheldrick, 2001)'
_computing_structure_refinement 'SHELXTL (Sheldrick, 2001)'
_computing_structure_solution 'SHELXTL (Sheldrick, 2001)'
_diffrn_ambient_temperature 100(2)
_diffrn_measured_fraction_theta_full 0.989
_diffrn_measured_fraction_theta_max 0.989
_diffrn_measurement_device_type 'Bruker SMART APEX CCD area detector'
_diffrn_measurement_method '1700 omega scan frames, 0.3 deg, 10 sec'
_diffrn_radiation_monochromator graphite
_diffrn_radiation_probe x-ray
_diffrn_radiation_type MoK\a
_diffrn_radiation_wavelength 0.71073
_diffrn_reflns_av_R_equivalents 0.0238
_diffrn_reflns_av_sigmaI/netI 0.0377
_diffrn_reflns_limit_h_max 15
_diffrn_reflns_limit_h_min -15
_diffrn_reflns_limit_k_max 17
_diffrn_reflns_limit_k_min -19
_diffrn_reflns_limit_l_max 21
_diffrn_reflns_limit_l_min -23
_diffrn_reflns_number 25658
_diffrn_reflns_theta_full 25.01
_diffrn_reflns_theta_max 25.01
_diffrn_reflns_theta_min 1.70
_diffrn_source 'fine-focus sealed tube'
_diffrn_source_type 'Bruker SMART APEX'
_diffrn_standards_decay_% 0.0021
_diffrn_standards_number 0
_exptl_absorpt_coefficient_mu 0.353
_exptl_absorpt_correction_T_max 1.000
_exptl_absorpt_correction_T_min 0.839
_exptl_absorpt_correction_type multi-scan
_exptl_absorpt_process_details '(SADABS; Sheldrick, 2004)'
_exptl_crystal_colour red-orange
_exptl_crystal_density_diffrn 1.521
_exptl_crystal_density_method 'not measured'
_exptl_crystal_description irregular
_exptl_crystal_F_000 1668
_exptl_crystal_size_max 0.47
_exptl_crystal_size_mid 0.23
_exptl_crystal_size_min 0.21
_refine_diff_density_max 1.595
_refine_diff_density_min -0.975
_refine_diff_density_rms 0.078
_refine_ls_extinction_method none
_refine_ls_goodness_of_fit_ref 1.061
_refine_ls_hydrogen_treatment constr
_refine_ls_matrix_type full
_refine_ls_number_parameters 1003
_refine_ls_number_reflns 12571
_refine_ls_number_restraints 0
_refine_ls_restrained_S_all 1.061
_refine_ls_R_factor_all 0.0578
_refine_ls_R_factor_gt 0.0535
_refine_ls_shift/su_max 0.001
_refine_ls_shift/su_mean 0.000
_refine_ls_structure_factor_coef Fsqd
_refine_ls_weighting_details 'calc w=1/[\s^2^(Fo^2^)+(0.0497P)^2^+8.5616P] where P=(Fo^2^+2Fc^2^)/3'
_refine_ls_weighting_scheme calc
_refine_ls_wR_factor_gt 0.1219
_refine_ls_wR_factor_ref 0.1249
_reflns_number_gt 11699
_reflns_number_total 12571
_reflns_threshold_expression >2sigma(I)
_cod_data_source_file om100084x_si_002.cif
_cod_data_source_block pv0734
_cod_depositor_comments
;
 Replacing the "\K" substring with the "\k" substring in the
 values of the _chemical_name_common and _chemical_name_systematic
 data items.

 Antanas Vaitkus,
 2017-03-29
;
_cod_original_cell_volume 3609.6(12)
_cod_database_code 4065699

loop_
_symmetry_equiv_pos_as_xyz
'x, y, z'
'-x, -y, -z'

loop_
_atom_site_label
_atom_site_type_symbol
_atom_site_fract_x
_atom_site_fract_y
_atom_site_fract_z
_atom_site_U_iso_or_equiv
_atom_site_adp_type
_atom_site_occupancy
_atom_site_symmetry_multiplicity
_atom_site_calc_flag
_atom_site_refinement_flags
_atom_site_disorder_assembly
_atom_site_disorder_group
Ru1 Ru 0.04006(2) 0.234872(17) 0.223672(15) 0.01634(9) Uani 1 1 d . . .
P1 P 0.17868(7) 0.31198(6) 0.19391(5) 0.02131(19) Uani 1 1 d . . .
O1 O 0.0487(2) -0.10184(16) 0.09951(15) 0.0309(6) Uani 1 1 d . . .
N1 N -0.0874(2) 0.18395(18) 0.25732(16) 0.0201(6) Uani 1 1 d . . .
N2 N -0.0920(2) 0.22250(19) 0.32912(16) 0.0226(6) Uani 1 1 d . . .
N3 N -0.0190(2) 0.35728(18) 0.27382(15) 0.0206(6) Uani 1 1 d . . .
N4 N -0.0229(2) 0.37669(19) 0.34617(16) 0.0229(6) Uani 1 1 d . . .
N5 N 0.1462(2) 0.25140(19) 0.32995(16) 0.0233(6) Uani 1 1 d . . .
N6 N 0.1102(2) 0.28329(19) 0.39130(16) 0.0247(6) Uani 1 1 d . . .
N7 N -0.0743(2) 0.21653(18) 0.12229(16) 0.0198(6) Uani 1 1 d . . .
C1 C -0.1805(3) 0.1802(3) 0.3368(2) 0.0285(8) Uani 1 1 d . . .
H1 H -0.2021 0.1944 0.3814 0.034 Uiso 1 1 calc R . .
C2 C -0.2343(3) 0.1132(3) 0.2693(2) 0.0304(8) Uani 1 1 d . . .
H2 H -0.2993 0.0722 0.2579 0.036 Uiso 1 1 calc R . .
C3 C -0.1740(3) 0.1179(2) 0.2214(2) 0.0248(8) Uani 1 1 d . . .
H3 H -0.1915 0.0796 0.1702 0.030 Uiso 1 1 calc R . .
C4 C -0.0580(3) 0.4542(2) 0.3688(2) 0.0277(8) Uani 1 1 d . . .
H4 H -0.0675 0.4820 0.4169 0.033 Uiso 1 1 calc R . .
C5 C -0.0779(3) 0.4867(2) 0.3107(2) 0.0277(8) Uani 1 1 d . . .
H5 H -0.1033 0.5405 0.3103 0.033 Uiso 1 1 calc R . .
C6 C -0.0529(3) 0.4238(2) 0.2528(2) 0.0225(7) Uani 1 1 d . . .
H6 H -0.0590 0.4277 0.2046 0.027 Uiso 1 1 calc R . .
C7 C 0.1887(3) 0.2825(3) 0.4531(2) 0.0347(9) Uani 1 1 d . . .
H7 H 0.1837 0.3017 0.5032 0.042 Uiso 1 1 calc R . .
C8 C 0.2765(3) 0.2500(3) 0.4326(2) 0.0379(10) Uani 1 1 d . . .
H8 H 0.3434 0.2420 0.4646 0.046 Uiso 1 1 calc R . .
C9 C 0.2470(3) 0.2310(2) 0.3551(2) 0.0302(8) Uani 1 1 d . . .
H9 H 0.2918 0.2071 0.3242 0.036 Uiso 1 1 calc R . .
C10 C 0.0821(3) 0.1297(2) 0.18298(19) 0.0202(7) Uani 1 1 d . . .
C11 C 0.1086(3) 0.0518(2) 0.15161(19) 0.0206(7) Uani 1 1 d . . .
C12 C 0.1868(3) 0.0458(2) 0.1054(2) 0.0235(7) Uani 1 1 d . . .
C13 C 0.1527(3) 0.0539(2) 0.0347(2) 0.0274(8) Uani 1 1 d . . .
H13 H 0.0787 0.0623 0.0144 0.033 Uiso 1 1 calc R . .
C14 C 0.2269(4) 0.0496(3) -0.0064(2) 0.0393(10) Uani 1 1 d . . .
H14 H 0.2034 0.0550 -0.0549 0.047 Uiso 1 1 calc R . .
C15 C 0.3344(4) 0.0375(3) 0.0225(3) 0.0461(12) Uani 1 1 d . . .
H15 H 0.3849 0.0352 -0.0058 0.055 Uiso 1 1 calc R . .
C16 C 0.3688(4) 0.0287(3) 0.0928(3) 0.0464(12) Uani 1 1 d . . .
H16 H 0.4427 0.0197 0.1126 0.056 Uiso 1 1 calc R . .
C17 C 0.2949(3) 0.0332(3) 0.1345(2) 0.0349(9) Uani 1 1 d . . .
H17 H 0.3185 0.0275 0.1829 0.042 Uiso 1 1 calc R . .
C18 C 0.0557(3) -0.0338(2) 0.1518(2) 0.0224(7) Uani 1 1 d . . .
C19 C 0.0145(3) -0.0342(2) 0.2160(2) 0.0217(7) Uani 1 1 d . . .
C20 C -0.0598(3) -0.1075(2) 0.2059(2) 0.0277(8) Uani 1 1 d . . .
H20 H -0.0865 -0.1540 0.1579 0.033 Uiso 1 1 calc R . .
C21 C -0.0949(3) -0.1127(3) 0.2656(2) 0.0314(9) Uani 1 1 d . . .
H21 H -0.1458 -0.1627 0.2584 0.038 Uiso 1 1 calc R . .
C22 C -0.0560(3) -0.0452(3) 0.3359(2) 0.0311(9) Uani 1 1 d . . .
H22 H -0.0805 -0.0488 0.3767 0.037 Uiso 1 1 calc R . .
C23 C 0.0184(3) 0.0274(3) 0.3464(2) 0.0278(8) Uani 1 1 d . . .
H23 H 0.0453 0.0736 0.3945 0.033 Uiso 1 1 calc R . .
C24 C 0.0538(3) 0.0326(2) 0.2868(2) 0.0237(7) Uani 1 1 d . . .
H24 H 0.1055 0.0823 0.2944 0.028 Uiso 1 1 calc R . .
C25 C -0.1371(3) 0.2055(2) 0.0648(2) 0.0218(7) Uani 1 1 d . . .
C26 C -0.2141(3) 0.1939(3) -0.0093(2) 0.0334(9) Uani 1 1 d . . .
H26A H -0.2240 0.2520 -0.0130 0.050 Uiso 1 1 calc R . .
H26B H -0.2861 0.1613 -0.0157 0.050 Uiso 1 1 calc R . .
H26C H -0.1839 0.1607 -0.0490 0.050 Uiso 1 1 calc R . .
C27 C 0.3152(3) 0.2781(3) 0.2140(2) 0.0333(9) Uani 1 1 d . . .
H27A H 0.3632 0.3073 0.1939 0.050 Uiso 1 1 calc R . .
H27B H 0.3069 0.2139 0.1898 0.050 Uiso 1 1 calc R . .
H27C H 0.3489 0.2951 0.2689 0.050 Uiso 1 1 calc R . .
C28 C 0.1355(3) 0.2932(3) 0.0910(2) 0.0282(8) Uani 1 1 d . . .
H28 H 0.0890 0.2330 0.0653 0.034 Uiso 1 1 calc R . .
C29 C 0.0585(3) 0.3573(3) 0.0717(2) 0.0316(9) Uani 1 1 d . . .
H29A H 0.1022 0.4165 0.0893 0.047 Uiso 1 1 calc R . .
H29B H 0.0010 0.3593 0.0967 0.047 Uiso 1 1 calc R . .
H29C H 0.0233 0.3371 0.0166 0.047 Uiso 1 1 calc R . .
C30 C 0.2299(4) 0.2908(3) 0.0559(3) 0.0394(10) Uani 1 1 d . . .
H30A H 0.1985 0.2764 0.0011 0.059 Uiso 1 1 calc R . .
H30B H 0.2737 0.2457 0.0655 0.059 Uiso 1 1 calc R . .
H30C H 0.2781 0.3487 0.0786 0.059 Uiso 1 1 calc R . .
C31 C 0.2112(3) 0.4324(2) 0.2475(2) 0.0259(8) Uani 1 1 d . . .
H31 H 0.1411 0.4568 0.2340 0.031 Uiso 1 1 calc R . .
C32 C 0.2994(3) 0.4811(3) 0.2268(2) 0.0357(9) Uani 1 1 d . . .
H32A H 0.3066 0.5450 0.2524 0.054 Uiso 1 1 calc R . .
H32B H 0.2765 0.4669 0.1718 0.054 Uiso 1 1 calc R . .
H32C H 0.3713 0.4623 0.2431 0.054 Uiso 1 1 calc R . .
C33 C 0.2468(3) 0.4528(3) 0.3333(2) 0.0362(9) Uani 1 1 d . . .
H33A H 0.3178 0.4328 0.3491 0.054 Uiso 1 1 calc R . .
H33B H 0.1899 0.4221 0.3459 0.054 Uiso 1 1 calc R . .
H33C H 0.2553 0.5167 0.3598 0.054 Uiso 1 1 calc R . .
B1 B -0.0071(3) 0.3058(3) 0.3834(2) 0.0258(9) Uani 1 1 d . . .
H1A H -0.0197 0.3271 0.4340 0.031 Uiso 1 1 calc R . .
F1 F 0.40827(19) 0.66256(16) 0.45143(14) 0.0417(6) Uani 1 1 d . . .
F2 F 0.29717(17) 0.70235(18) 0.36988(14) 0.0441(6) Uani 1 1 d . . .
F3 F 0.3707(2) 0.79327(16) 0.48481(15) 0.0463(6) Uani 1 1 d . . .
F4 F 0.6370(2) 1.02295(14) 0.48835(15) 0.0440(6) Uani 1 1 d . . .
F5 F 0.7104(2) 0.99576(15) 0.39907(14) 0.0420(6) Uani 1 1 d . . .
F6 F 0.79009(19) 0.97194(15) 0.49976(15) 0.0492(7) Uani 1 1 d . . .
F7A F 0.2769(3) 0.5530(3) -0.0411(2) 0.0688(14) Uani 0.845(4) 1 d P A 1
F8A F 0.3446(3) 0.4566(2) -0.0002(3) 0.0755(13) Uani 0.845(4) 1 d P A 1
F9A F 0.2441(3) 0.5320(3) 0.05450(18) 0.0702(13) Uani 0.845(4) 1 d P A 1
F7B F 0.2365(18) 0.5885(15) 0.0015(11) 0.0688(14) Uani 0.155(4) 1 d P A 2
F8B F 0.3342(18) 0.4983(15) -0.0359(16) 0.0755(13) Uani 0.155(4) 1 d P A 2
F9B F 0.2970(18) 0.488(2) 0.0442(11) 0.0702(13) Uani 0.155(4) 1 d P A 2
F10 F 0.49791(18) 0.84192(15) 0.04621(14) 0.0384(6) Uani 1 1 d . . .
F11 F 0.6615(2) 0.81128(17) 0.06315(17) 0.0517(7) Uani 1 1 d . . .
F12 F 0.6164(2) 0.89251(15) 0.15662(14) 0.0528(7) Uani 1 1 d . . .
F13A F 0.9737(5) 0.5394(6) 0.1319(4) 0.0653(13) Uani 0.518(4) 1 d P B 1
F14A F 1.0798(5) 0.6620(5) 0.1677(3) 0.0653(13) Uani 0.518(4) 1 d P B 1
F15A F 0.9115(6) 0.6384(5) 0.0978(3) 0.0658(16) Uani 0.518(4) 1 d P B 1
F13B F 0.9271(6) 0.5427(7) 0.1120(4) 0.0653(13) Uani 0.482(4) 1 d P B 2
F14B F 1.0912(6) 0.6082(5) 0.1778(4) 0.0653(13) Uani 0.482(4) 1 d P B 2
F15B F 0.9911(7) 0.6839(5) 0.1286(4) 0.0658(16) Uani 0.482(4) 1 d P B 2
F16 F 1.14055(18) 0.83856(15) 0.43523(12) 0.0374(5) Uani 1 1 d . . .
F17 F 1.12289(17) 0.72332(16) 0.46424(12) 0.0360(5) Uani 1 1 d . . .
F18 F 1.01761(18) 0.81949(18) 0.48810(12) 0.0473(7) Uani 1 1 d . . .
F19 F 0.5158(2) 0.29787(17) 0.10016(13) 0.0484(7) Uani 1 1 d . . .
F20 F 0.69010(19) 0.31450(17) 0.11836(12) 0.0422(6) Uani 1 1 d . . .
F21 F 0.6175(4) 0.23339(17) 0.16642(16) 0.0855(12) Uani 1 1 d . . .
F22A F 0.6872(5) 0.3685(3) 0.4322(2) 0.0686(14) Uani 0.755(4) 1 d P C 1
F23A F 0.5882(5) 0.4757(5) 0.4587(3) 0.108(3) Uani 0.755(4) 1 d P C 1
F24A F 0.7621(4) 0.5001(3) 0.4823(2) 0.0759(14) Uani 0.755(4) 1 d P C 1
F22B F 0.5560(14) 0.3859(8) 0.4163(6) 0.0686(14) Uani 0.245(4) 1 d P C 2
F23B F 0.6548(17) 0.5029(19) 0.4742(12) 0.108(3) Uani 0.245(4) 1 d P C 2
F24B F 0.7290(16) 0.4101(14) 0.4530(8) 0.0759(14) Uani 0.245(4) 1 d P C 2
C34 C 0.6179(3) 0.7203(2) 0.33525(18) 0.0174(7) Uani 1 1 d . . .
C35 C 0.5263(3) 0.6994(2) 0.35685(18) 0.0185(7) Uani 1 1 d . . .
H35 H 0.4888 0.6400 0.3362 0.022 Uiso 1 1 calc R . .
C36 C 0.4878(3) 0.7621(2) 0.40730(19) 0.0201(7) Uani 1 1 d . . .
C37 C 0.5382(3) 0.8496(2) 0.43845(19) 0.0206(7) Uani 1 1 d . . .
H37 H 0.5123 0.8924 0.4734 0.025 Uiso 1 1 calc R . .
C38 C 0.6283(3) 0.8729(2) 0.41694(19) 0.0196(7) Uani 1 1 d . . .
C39 C 0.6664(3) 0.8099(2) 0.36661(18) 0.0184(7) Uani 1 1 d . . .
H39 H 0.7278 0.8281 0.3528 0.022 Uiso 1 1 calc R . .
C40 C 0.3913(3) 0.7316(2) 0.4287(2) 0.0262(8) Uani 1 1 d . . .
C41 C 0.6900(3) 0.9654(2) 0.4510(2) 0.0257(8) Uani 1 1 d . . .
C42 C 0.5811(3) 0.6524(2) 0.19077(18) 0.0169(7) Uani 1 1 d . . .
C43 C 0.4845(3) 0.5934(2) 0.14055(18) 0.0202(7) Uani 1 1 d . . .
H43 H 0.4611 0.5433 0.1511 0.024 Uiso 1 1 calc R . .
C44 C 0.4223(3) 0.6066(2) 0.07561(19) 0.0224(7) Uani 1 1 d . A .
C45 C 0.4512(3) 0.6796(2) 0.05874(19) 0.0223(7) Uani 1 1 d . . .
H45 H 0.4082 0.6882 0.0143 0.027 Uiso 1 1 calc R . .
C46 C 0.5445(3) 0.7400(2) 0.10851(19) 0.0197(7) Uani 1 1 d . . .
C47 C 0.6074(3) 0.7260(2) 0.17237(19) 0.0197(7) Uani 1 1 d . . .
H47 H 0.6714 0.7684 0.2053 0.024 Uiso 1 1 calc R . .
C48 C 0.3210(3) 0.5410(3) 0.0231(2) 0.0333(9) Uani 1 1 d . . .
C49 C 0.5796(3) 0.8205(2) 0.0936(2) 0.0254(8) Uani 1 1 d . . .
C50 C 0.7897(3) 0.6708(2) 0.28084(18) 0.0161(6) Uani 1 1 d . . .
C51 C 0.8299(3) 0.6426(2) 0.21861(19) 0.0181(7) Uani 1 1 d . . .
H51 H 0.7786 0.6128 0.1694 0.022 Uiso 1 1 calc R . .
C52 C 0.9435(3) 0.6573(2) 0.22693(19) 0.0216(7) Uani 1 1 d . B .
C53 C 1.0208(3) 0.7019(2) 0.29770(19) 0.0210(7) Uani 1 1 d . . .
H53 H 1.0979 0.7126 0.3034 0.025 Uiso 1 1 calc R . .
C54 C 0.9825(3) 0.7303(2) 0.35973(19) 0.0200(7) Uani 1 1 d . . .
C55 C 0.8697(3) 0.7145(2) 0.35140(18) 0.0175(7) Uani 1 1 d . . .
H55 H 0.8461 0.7342 0.3952 0.021 Uiso 1 1 calc R . .
C56 C 0.9824(3) 0.6254(3) 0.1591(2) 0.0282(8) Uani 1 1 d . . .
C57 C 1.0650(3) 0.7783(2) 0.4365(2) 0.0259(8) Uani 1 1 d . . .
C58 C 0.6424(3) 0.5483(2) 0.27725(18) 0.0176(7) Uani 1 1 d . . .
C59 C 0.6320(3) 0.4707(2) 0.21552(19) 0.0196(7) Uani 1 1 d . . .
H59 H 0.6266 0.4751 0.1675 0.024 Uiso 1 1 calc R . .
C60 C 0.6292(3) 0.3877(2) 0.2220(2) 0.0227(7) Uani 1 1 d . . .
C61 C 0.6392(3) 0.3782(2) 0.2910(2) 0.0270(8) Uani 1 1 d . . .
H61 H 0.6382 0.3216 0.2956 0.032 Uiso 1 1 calc R . .
C62 C 0.6509(3) 0.4535(2) 0.3531(2) 0.0268(8) Uani 1 1 d . C .
C63 C 0.6524(3) 0.5360(2) 0.34590(19) 0.0228(7) Uani 1 1 d . . .
H63 H 0.6606 0.5864 0.3897 0.027 Uiso 1 1 calc R . .
C64 C 0.6135(3) 0.3078(2) 0.1530(2) 0.0316(9) Uani 1 1 d . . .
C65 C 0.6627(5) 0.4456(3) 0.4282(3) 0.0482(13) Uani 1 1 d . . .
B2 B 0.6568(3) 0.6468(2) 0.2710(2) 0.0169(7) Uani 1 1 d . . .
F25 F 0.4737(4) 1.0837(4) 0.3473(3) 0.1395(19) Uani 1 1 d . . .
C66 C 0.4174(5) 0.9997(5) 0.3199(4) 0.0714(18) Uani 1 1 d . . .
C67 C 0.3266(5) 0.9878(4) 0.3393(3) 0.0619(14) Uani 1 1 d . . .
H67 H 0.3053 1.0358 0.3728 0.074 Uiso 1 1 calc R . .
C68 C 0.2633(4) 0.9037(4) 0.3096(3) 0.0578(14) Uani 1 1 d . . .
H68 H 0.1983 0.8929 0.3228 0.069 Uiso 1 1 calc R . .
C69 C 0.2969(4) 0.8366(4) 0.2608(3) 0.0622(14) Uani 1 1 d . . .
H69 H 0.2529 0.7793 0.2396 0.075 Uiso 1 1 calc R . .
C70 C 0.3893(5) 0.8486(5) 0.2420(3) 0.0682(17) Uani 1 1 d . . .
H70 H 0.4109 0.8008 0.2085 0.082 Uiso 1 1 calc R . .
C71 C 0.4532(5) 0.9331(5) 0.2729(3) 0.0711(17) Uani 1 1 d . . .
H71 H 0.5198 0.9439 0.2614 0.085 Uiso 1 1 calc R . .

loop_
_atom_site_aniso_label
_atom_site_aniso_U_11
_atom_site_aniso_U_22
_atom_site_aniso_U_33
_atom_site_aniso_U_23
_atom_site_aniso_U_13
_atom_site_aniso_U_12
Ru1 0.01652(14) 0.01426(14) 0.01769(15) 0.00610(11) 0.00400(10) 0.00221(10)
P1 0.0206(4) 0.0193(5) 0.0243(5) 0.0081(4) 0.0075(4) 0.0021(3)
O1 0.0408(15) 0.0192(13) 0.0335(15) 0.0052(12) 0.0178(12) 0.0051(11)
N1 0.0224(14) 0.0150(14) 0.0224(15) 0.0079(12) 0.0055(12) 0.0009(11)
N2 0.0268(15) 0.0231(16) 0.0206(15) 0.0103(13) 0.0085(12) 0.0034(12)
N3 0.0243(15) 0.0192(15) 0.0190(15) 0.0073(12) 0.0073(12) 0.0032(12)
N4 0.0269(15) 0.0197(15) 0.0193(15) 0.0036(12) 0.0075(12) 0.0003(12)
N5 0.0218(15) 0.0195(15) 0.0257(16) 0.0098(13) 0.0014(12) 0.0003(12)
N6 0.0309(16) 0.0213(16) 0.0196(15) 0.0086(13) 0.0041(12) -0.0025(12)
N7 0.0201(14) 0.0191(15) 0.0212(16) 0.0075(12) 0.0072(12) 0.0048(11)
C1 0.0274(19) 0.033(2) 0.030(2) 0.0160(17) 0.0104(16) 0.0037(16)
C2 0.0252(18) 0.032(2) 0.035(2) 0.0145(18) 0.0075(16) -0.0013(16)
C3 0.0233(17) 0.0199(18) 0.0274(19) 0.0070(15) 0.0041(14) 0.0022(14)
C4 0.0294(19) 0.0231(19) 0.0268(19) 0.0026(16) 0.0105(15) 0.0030(15)
C5 0.0302(19) 0.0214(19) 0.033(2) 0.0095(16) 0.0114(16) 0.0078(15)
C6 0.0221(17) 0.0203(18) 0.0247(18) 0.0088(15) 0.0060(14) 0.0030(14)
C7 0.041(2) 0.034(2) 0.023(2) 0.0142(18) -0.0031(17) -0.0049(18)
C8 0.029(2) 0.039(2) 0.038(2) 0.022(2) -0.0089(17) -0.0015(18)
C9 0.0250(18) 0.026(2) 0.037(2) 0.0159(17) 0.0010(16) 0.0008(15)
C10 0.0187(16) 0.0240(18) 0.0211(17) 0.0130(15) 0.0061(13) -0.0006(14)
C11 0.0215(16) 0.0199(18) 0.0214(17) 0.0086(15) 0.0063(14) 0.0053(14)
C12 0.0306(19) 0.0142(17) 0.0268(19) 0.0058(15) 0.0125(15) 0.0040(14)
C13 0.036(2) 0.0198(18) 0.028(2) 0.0080(16) 0.0146(16) 0.0008(15)
C14 0.061(3) 0.026(2) 0.039(2) 0.0113(19) 0.029(2) 0.0021(19)
C15 0.061(3) 0.031(2) 0.069(3) 0.020(2) 0.051(3) 0.013(2)
C16 0.036(2) 0.040(3) 0.076(3) 0.023(2) 0.033(2) 0.018(2)
C17 0.036(2) 0.033(2) 0.042(2) 0.0160(19) 0.0175(18) 0.0149(18)
C18 0.0210(17) 0.0208(18) 0.0252(19) 0.0087(16) 0.0056(14) 0.0066(14)
C19 0.0220(17) 0.0199(18) 0.0271(19) 0.0127(15) 0.0076(14) 0.0079(14)
C20 0.0274(19) 0.0217(19) 0.030(2) 0.0090(16) 0.0041(15) 0.0013(15)
C21 0.0271(19) 0.030(2) 0.041(2) 0.0186(19) 0.0096(17) -0.0002(16)
C22 0.031(2) 0.040(2) 0.034(2) 0.0239(19) 0.0147(17) 0.0099(17)
C23 0.035(2) 0.028(2) 0.0238(19) 0.0119(16) 0.0100(16) 0.0086(16)
C24 0.0275(18) 0.0175(17) 0.030(2) 0.0127(16) 0.0092(15) 0.0051(14)
C25 0.0238(17) 0.0186(18) 0.0243(19) 0.0061(15) 0.0102(15) 0.0068(14)
C26 0.0287(19) 0.041(2) 0.0233(19) 0.0046(18) 0.0028(15) 0.0123(17)
C27 0.0210(18) 0.033(2) 0.048(2) 0.0172(19) 0.0101(17) 0.0037(16)
C28 0.0313(19) 0.028(2) 0.029(2) 0.0104(17) 0.0151(16) 0.0058(16)
C29 0.037(2) 0.035(2) 0.028(2) 0.0159(18) 0.0125(17) 0.0047(17)
C30 0.046(2) 0.034(2) 0.044(3) 0.012(2) 0.025(2) 0.0064(19)
C31 0.0288(19) 0.0188(18) 0.029(2) 0.0074(16) 0.0094(15) -0.0003(15)
C32 0.037(2) 0.030(2) 0.039(2) 0.0118(19) 0.0139(18) -0.0048(17)
C33 0.043(2) 0.026(2) 0.029(2) 0.0026(17) 0.0063(18) -0.0101(17)
B1 0.031(2) 0.025(2) 0.020(2) 0.0078(17) 0.0069(17) 0.0000(17)
F1 0.0414(13) 0.0429(14) 0.0577(16) 0.0279(13) 0.0293(12) 0.0091(11)
F2 0.0185(11) 0.0616(17) 0.0468(15) 0.0164(13) 0.0072(10) -0.0027(11)
F3 0.0471(14) 0.0336(13) 0.0575(16) -0.0030(12) 0.0401(13) -0.0015(11)
F4 0.0476(14) 0.0185(11) 0.0670(17) 0.0015(11) 0.0362(13) 0.0048(10)
F5 0.0549(15) 0.0253(12) 0.0476(15) 0.0114(11) 0.0236(12) -0.0057(11)
F6 0.0342(13) 0.0250(12) 0.0626(17) 0.0055(12) -0.0113(12) -0.0037(10)
F7A 0.067(2) 0.080(3) 0.034(2) 0.037(2) -0.0313(17) -0.050(2)
F8A 0.058(2) 0.035(2) 0.087(3) -0.0048(19) -0.014(2) -0.0132(17)
F9A 0.0295(19) 0.116(4) 0.0408(18) 0.008(2) 0.0088(15) -0.040(2)
F7B 0.067(2) 0.080(3) 0.034(2) 0.037(2) -0.0313(17) -0.050(2)
F8B 0.058(2) 0.035(2) 0.087(3) -0.0048(19) -0.014(2) -0.0132(17)
F9B 0.0295(19) 0.116(4) 0.0408(18) 0.008(2) 0.0088(15) -0.040(2)
F10 0.0347(12) 0.0334(13) 0.0500(14) 0.0285(12) 0.0012(10) 0.0050(10)
F11 0.0472(15) 0.0529(16) 0.091(2) 0.0514(16) 0.0441(15) 0.0203(12)
F12 0.090(2) 0.0223(12) 0.0319(13) 0.0081(11) 0.0028(13) -0.0134(12)
F13A 0.0457(19) 0.080(2) 0.0462(19) -0.019(2) 0.0307(17) -0.011(3)
F14A 0.0457(19) 0.080(2) 0.0462(19) -0.019(2) 0.0307(17) -0.011(3)
F15A 0.097(4) 0.101(5) 0.046(3) 0.050(3) 0.056(3) 0.059(4)
F13B 0.0457(19) 0.080(2) 0.0462(19) -0.019(2) 0.0307(17) -0.011(3)
F14B 0.0457(19) 0.080(2) 0.0462(19) -0.019(2) 0.0307(17) -0.011(3)
F15B 0.097(4) 0.101(5) 0.046(3) 0.050(3) 0.056(3) 0.059(4)
F16 0.0325(12) 0.0318(13) 0.0329(12) 0.0059(10) -0.0023(10) -0.0126(10)
F17 0.0301(11) 0.0460(14) 0.0282(12) 0.0177(11) -0.0017(9) 0.0049(10)
F18 0.0271(12) 0.0670(18) 0.0233(12) -0.0126(12) 0.0038(9) 0.0074(11)
F19 0.0377(13) 0.0484(16) 0.0349(14) -0.0107(12) 0.0072(11) -0.0074(11)
F20 0.0387(13) 0.0507(15) 0.0290(12) -0.0013(11) 0.0144(10) 0.0156(11)
F21 0.202(4) 0.0206(14) 0.0403(16) 0.0113(12) 0.045(2) 0.0280(19)
F22A 0.150(5) 0.035(2) 0.035(2) 0.0234(18) 0.037(3) 0.026(2)
F23A 0.112(5) 0.229(7) 0.089(3) 0.120(5) 0.096(4) 0.122(6)
F24A 0.111(4) 0.084(3) 0.0243(19) 0.025(2) 0.005(2) 0.000(3)
F22B 0.150(5) 0.035(2) 0.035(2) 0.0234(18) 0.037(3) 0.026(2)
F23B 0.112(5) 0.229(7) 0.089(3) 0.120(5) 0.096(4) 0.122(6)
F24B 0.111(4) 0.084(3) 0.0243(19) 0.025(2) 0.005(2) 0.000(3)
C34 0.0148(15) 0.0205(17) 0.0150(16) 0.0061(14) 0.0020(12) 0.0031(13)
C35 0.0169(16) 0.0179(17) 0.0185(17) 0.0057(14) 0.0033(13) 0.0016(13)
C36 0.0153(15) 0.0252(18) 0.0189(17) 0.0073(15) 0.0046(13) 0.0042(13)
C37 0.0191(16) 0.0223(18) 0.0202(17) 0.0065(15) 0.0063(13) 0.0067(14)
C38 0.0204(16) 0.0183(17) 0.0204(17) 0.0076(14) 0.0051(13) 0.0056(13)
C39 0.0149(15) 0.0203(17) 0.0208(17) 0.0082(14) 0.0052(13) 0.0040(13)
C40 0.0213(17) 0.027(2) 0.0276(19) 0.0032(16) 0.0112(15) 0.0031(15)
C41 0.0228(18) 0.0206(18) 0.035(2) 0.0081(16) 0.0124(15) 0.0064(14)
C42 0.0158(15) 0.0167(16) 0.0186(17) 0.0048(14) 0.0075(13) 0.0045(13)
C43 0.0225(17) 0.0189(17) 0.0197(17) 0.0071(14) 0.0078(14) 0.0006(13)
C44 0.0180(16) 0.0249(19) 0.0216(18) 0.0078(15) 0.0031(14) -0.0005(14)
C45 0.0205(17) 0.0277(19) 0.0211(18) 0.0124(15) 0.0055(14) 0.0048(14)
C46 0.0216(16) 0.0195(17) 0.0203(17) 0.0075(14) 0.0093(14) 0.0054(14)
C47 0.0180(16) 0.0154(17) 0.0218(17) 0.0035(14) 0.0046(13) -0.0006(13)
C48 0.034(2) 0.034(2) 0.026(2) 0.0139(18) -0.0022(17) -0.0111(17)
C49 0.0233(18) 0.0260(19) 0.029(2) 0.0148(16) 0.0057(15) 0.0043(15)
C50 0.0198(16) 0.0116(15) 0.0179(16) 0.0072(13) 0.0049(13) 0.0037(12)
C51 0.0188(16) 0.0151(16) 0.0189(17) 0.0049(14) 0.0052(13) 0.0009(13)
C52 0.0213(17) 0.0201(18) 0.0240(18) 0.0063(15) 0.0103(14) 0.0019(14)
C53 0.0158(16) 0.0210(18) 0.0260(18) 0.0073(15) 0.0077(14) 0.0023(13)
C54 0.0195(16) 0.0190(17) 0.0201(17) 0.0062(14) 0.0049(13) 0.0038(13)
C55 0.0202(16) 0.0161(16) 0.0182(17) 0.0068(14) 0.0082(13) 0.0034(13)
C56 0.0248(19) 0.031(2) 0.0235(19) 0.0011(17) 0.0102(15) 0.0009(15)
C57 0.0208(17) 0.029(2) 0.0231(19) 0.0027(16) 0.0066(14) 0.0032(15)
C58 0.0144(15) 0.0182(17) 0.0194(17) 0.0064(14) 0.0049(12) 0.0005(13)
C59 0.0216(16) 0.0211(18) 0.0177(17) 0.0071(14) 0.0084(13) 0.0028(14)
C60 0.0243(17) 0.0193(18) 0.0232(18) 0.0056(15) 0.0078(14) 0.0035(14)
C61 0.037(2) 0.0208(19) 0.029(2) 0.0127(16) 0.0133(16) 0.0059(15)
C62 0.038(2) 0.0247(19) 0.0225(19) 0.0116(16) 0.0120(16) 0.0066(16)
C63 0.0262(18) 0.0215(18) 0.0192(17) 0.0054(15) 0.0072(14) 0.0025(14)
C64 0.047(2) 0.022(2) 0.029(2) 0.0096(17) 0.0142(18) 0.0100(17)
C65 0.102(4) 0.028(2) 0.031(2) 0.017(2) 0.034(3) 0.024(3)
B2 0.0171(17) 0.0156(18) 0.0168(18) 0.0046(15) 0.0050(14) 0.0005(14)
F25 0.122(4) 0.126(4) 0.143(5) 0.053(4) -0.002(3) 0.001(3)
C66 0.062(4) 0.081(5) 0.068(4) 0.050(4) -0.009(3) -0.013(3)
C67 0.074(4) 0.067(4) 0.052(3) 0.032(3) 0.016(3) 0.027(3)
C68 0.053(3) 0.079(4) 0.062(3) 0.037(3) 0.030(3) 0.028(3)
C69 0.054(3) 0.079(4) 0.066(4) 0.035(3) 0.022(3) 0.028(3)
C70 0.069(4) 0.104(5) 0.056(3) 0.043(4) 0.033(3) 0.053(4)
C71 0.056(3) 0.113(6) 0.059(4) 0.050(4) 0.016(3) 0.016(4)

loop_
_atom_type_symbol
_atom_type_description
_atom_type_scat_dispersion_real
_atom_type_scat_dispersion_imag
_atom_type_scat_source
C C 0.0033 0.0016 'International Tables Vol C Tables 4.2.6.8 and 6.1.1.4'
H H 0.0000 0.0000 'International Tables Vol C Tables 4.2.6.8 and 6.1.1.4'
B B 0.0013 0.0007 'International Tables Vol C Tables 4.2.6.8 and 6.1.1.4'
N N 0.0061 0.0033 'International Tables Vol C Tables 4.2.6.8 and 6.1.1.4'
O O 0.0106 0.0060 'International Tables Vol C Tables 4.2.6.8 and 6.1.1.4'
F F 0.0171 0.0103 'International Tables Vol C Tables 4.2.6.8 and 6.1.1.4'
P P 0.1023 0.0942 'International Tables Vol C Tables 4.2.6.8 and 6.1.1.4'
Ru Ru -1.2594 0.8363 'International Tables Vol C Tables 4.2.6.8 and 6.1.1.4'

loop_
_geom_angle_atom_site_label_1
_geom_angle_atom_site_label_2
_geom_angle_atom_site_label_3
_geom_angle
C10 Ru1 N7 90.35(13)
C10 Ru1 N5 90.94(13)
N7 Ru1 N5 175.45(11)
C10 Ru1 N1 96.27(13)
N7 Ru1 N1 88.88(11)
N5 Ru1 N1 86.65(11)
C10 Ru1 N3 176.48(12)
N7 Ru1 N3 89.26(11)
N5 Ru1 N3 89.20(11)
N1 Ru1 N3 80.23(11)
C10 Ru1 P1 91.55(10)
N7 Ru1 P1 91.64(8)
N5 Ru1 P1 92.69(9)
N1 Ru1 P1 172.17(8)
N3 Ru1 P1 91.96(8)
C27 P1 C31 102.74(18)
C27 P1 C28 104.81(18)
C31 P1 C28 108.80(17)
C27 P1 Ru1 115.31(13)
C31 P1 Ru1 114.08(12)
C28 P1 Ru1 110.41(13)
C3 N1 N2 106.4(3)
C3 N1 Ru1 133.6(2)
N2 N1 Ru1 120.0(2)
C1 N2 N1 109.3(3)
C1 N2 B1 131.7(3)
N1 N2 B1 118.9(3)
C6 N3 N4 106.1(3)
C6 N3 Ru1 136.6(2)
N4 N3 Ru1 117.3(2)
C4 N4 N3 109.7(3)
C4 N4 B1 129.9(3)
N3 N4 B1 119.6(3)
C9 N5 N6 106.7(3)
C9 N5 Ru1 134.2(3)
N6 N5 Ru1 118.9(2)
C7 N6 N5 108.9(3)
C7 N6 B1 129.3(3)
N5 N6 B1 121.6(3)
C25 N7 Ru1 178.7(3)
N2 C1 C2 108.6(3)
N2 C1 H1 125.7
C2 C1 H1 125.7
C1 C2 C3 105.3(3)
C1 C2 H2 127.4
C3 C2 H2 127.4
N1 C3 C2 110.5(3)
N1 C3 H3 124.8
C2 C3 H3 124.8
N4 C4 C5 108.5(3)
N4 C4 H4 125.8
C5 C4 H4 125.8
C4 C5 C6 104.9(3)
C4 C5 H5 127.6
C6 C5 H5 127.6
N3 C6 C5 110.8(3)
N3 C6 H6 124.6
C5 C6 H6 124.6
N6 C7 C8 109.3(4)
N6 C7 H7 125.4
C8 C7 H7 125.4
C7 C8 C9 105.0(3)
C7 C8 H8 127.5
C9 C8 H8 127.5
N5 C9 C8 110.2(4)
N5 C9 H9 124.9
C8 C9 H9 124.9
C11 C10 Ru1 177.8(3)
C10 C11 C12 118.7(3)
C10 C11 C18 124.0(3)
C12 C11 C18 116.9(3)
C13 C12 C17 119.8(3)
C13 C12 C11 120.8(3)
C17 C12 C11 119.3(3)
C12 C13 C14 119.8(4)
C12 C13 H13 120.1
C14 C13 H13 120.1
C15 C14 C13 120.5(4)
C15 C14 H14 119.7
C13 C14 H14 119.7
C14 C15 C16 120.0(4)
C14 C15 H15 120.0
C16 C15 H15 120.0
C15 C16 C17 119.8(4)
C15 C16 H16 120.1
C17 C16 H16 120.1
C12 C17 C16 120.0(4)
C12 C17 H17 120.0
C16 C17 H17 120.0
O1 C18 C19 121.2(3)
O1 C18 C11 119.0(3)
C19 C18 C11 119.8(3)
C24 C19 C20 119.2(3)
C24 C19 C18 122.2(3)
C20 C19 C18 118.4(3)
C21 C20 C19 120.1(4)
C21 C20 H20 119.9
C19 C20 H20 119.9
C20 C21 C22 120.2(3)
C20 C21 H21 119.9
C22 C21 H21 119.9
C23 C22 C21 119.9(3)
C23 C22 H22 120.0
C21 C22 H22 120.0
C22 C23 C24 119.9(4)
C22 C23 H23 120.0
C24 C23 H23 120.0
C23 C24 C19 120.6(3)
C23 C24 H24 119.7
C19 C24 H24 119.7
N7 C25 C26 177.5(4)
C25 C26 H26A 109.5
C25 C26 H26B 109.5
H26A C26 H26B 109.5
C25 C26 H26C 109.5
H26A C26 H26C 109.5
H26B C26 H26C 109.5
P1 C27 H27A 109.5
P1 C27 H27B 109.5
H27A C27 H27B 109.5
P1 C27 H27C 109.5
H27A C27 H27C 109.5
H27B C27 H27C 109.5
C30 C28 C29 111.4(3)
C30 C28 P1 115.7(3)
C29 C28 P1 111.6(3)
C30 C28 H28 105.8
C29 C28 H28 105.8
P1 C28 H28 105.8
C28 C29 H29A 109.5
C28 C29 H29B 109.5
H29A C29 H29B 109.5
C28 C29 H29C 109.5
H29A C29 H29C 109.5
H29B C29 H29C 109.5
C28 C30 H30A 109.5
C28 C30 H30B 109.5
H30A C30 H30B 109.5
C28 C30 H30C 109.5
H30A C30 H30C 109.5
H30B C30 H30C 109.5
C33 C31 C32 110.1(3)
C33 C31 P1 111.6(3)
C32 C31 P1 113.4(3)
C33 C31 H31 107.1
C32 C31 H31 107.1
P1 C31 H31 107.1
C31 C32 H32A 109.5
C31 C32 H32B 109.5
H32A C32 H32B 109.5
C31 C32 H32C 109.5
H32A C32 H32C 109.5
H32B C32 H32C 109.5
C31 C33 H33A 109.5
C31 C33 H33B 109.5
H33A C33 H33B 109.5
C31 C33 H33C 109.5
H33A C33 H33C 109.5
H33B C33 H33C 109.5
N6 B1 N2 108.5(3)
N6 B1 N4 109.3(3)
N2 B1 N4 107.0(3)
N6 B1 H1A 110.6
N2 B1 H1A 110.6
N4 B1 H1A 110.6
C35 C34 C39 115.1(3)
C35 C34 B2 121.8(3)
C39 C34 B2 122.7(3)
C36 C35 C34 122.6(3)
C36 C35 H35 118.7
C34 C35 H35 118.7
C37 C36 C35 121.2(3)
C37 C36 C40 120.8(3)
C35 C36 C40 118.0(3)
C36 C37 C38 117.7(3)
C36 C37 H37 121.1
C38 C37 H37 121.1
C39 C38 C37 120.8(3)
C39 C38 C41 118.5(3)
C37 C38 C41 120.6(3)
C38 C39 C34 122.6(3)
C38 C39 H39 118.7
C34 C39 H39 118.7
F3 C40 F1 106.1(3)
F3 C40 F2 107.9(3)
F1 C40 F2 104.6(3)
F3 C40 C36 113.5(3)
F1 C40 C36 111.8(3)
F2 C40 C36 112.4(3)
F4 C41 F6 106.8(3)
F4 C41 F5 106.4(3)
F6 C41 F5 105.1(3)
F4 C41 C38 113.5(3)
F6 C41 C38 111.9(3)
F5 C41 C38 112.6(3)
C47 C42 C43 115.5(3)
C47 C42 B2 118.5(3)
C43 C42 B2 125.8(3)
C44 C43 C42 121.5(3)
C44 C43 H43 119.3
C42 C43 H43 119.3
C45 C44 C43 121.5(3)
C45 C44 C48 118.9(3)
C43 C44 C48 119.5(3)
C44 C45 C46 118.0(3)
C44 C45 H45 121.0
C46 C45 H45 121.0
C45 C46 C47 120.4(3)
C45 C46 C49 120.6(3)
C47 C46 C49 119.1(3)
C46 C47 C42 123.1(3)
C46 C47 H47 118.5
C42 C47 H47 118.5
F9B C48 F8B 102.2(18)
F9B C48 F9A 48.6(15)
F8B C48 F9A 132.5(11)
F9B C48 F7A 130.6(10)
F8B C48 F7A 56.4(13)
F9A C48 F7A 110.1(4)
F9B C48 F8A 56.0(15)
F8B C48 F8A 50.4(14)
F9A C48 F8A 102.0(4)
F7A C48 F8A 102.9(4)
F9B C48 F7B 115.6(16)
F8B C48 F7B 103.7(16)
F9A C48 F7B 71.0(9)
F7A C48 F7B 48.3(9)
F8A C48 F7B 138.8(9)
F9B C48 C44 114.7(10)
F8B C48 C44 112.3(10)
F9A C48 C44 114.1(3)
F7A C48 C44 114.7(3)
F8A C48 C44 111.8(3)
F7B C48 C44 107.8(8)
F11 C49 F10 105.9(3)
F11 C49 F12 106.1(3)
F10 C49 F12 105.6(3)
F11 C49 C46 112.3(3)
F10 C49 C46 113.5(3)
F12 C49 C46 112.9(3)
C55 C50 C51 116.1(3)
C55 C50 B2 122.6(3)
C51 C50 B2 121.2(3)
C52 C51 C50 121.8(3)
C52 C51 H51 119.1
C50 C51 H51 119.1
C53 C52 C51 120.7(3)
C53 C52 C56 119.4(3)
C51 C52 C56 119.9(3)
C54 C53 C52 118.2(3)
C54 C53 H53 120.9
C52 C53 H53 120.9
C53 C54 C55 120.9(3)
C53 C54 C57 118.8(3)
C55 C54 C57 120.3(3)
C54 C55 C50 122.3(3)
C54 C55 H55 118.9
C50 C55 H55 118.9
F14A C56 F13A 110.2(5)
F15B C56 F13B 117.3(6)
F14A C56 F15A 106.6(5)
F13A C56 F15A 99.7(5)
F15B C56 F14B 101.7(5)
F13B C56 F14B 100.0(5)
F14A C56 C52 115.1(4)
F15B C56 C52 113.4(4)
F13A C56 C52 112.9(4)
F13B C56 C52 111.1(4)
F15A C56 C52 111.0(4)
F14B C56 C52 112.1(4)
F18 C57 F16 107.5(3)
F18 C57 F17 105.8(3)
F16 C57 F17 105.8(3)
F18 C57 C54 113.0(3)
F16 C57 C54 112.2(3)
F17 C57 C54 112.0(3)
C63 C58 C59 115.0(3)
C63 C58 B2 122.6(3)
C59 C58 B2 122.1(3)
C60 C59 C58 122.4(3)
C60 C59 H59 118.8
C58 C59 H59 118.8
C61 C60 C59 121.0(3)
C61 C60 C64 119.8(3)
C59 C60 C64 119.2(3)
C60 C61 C62 118.0(3)
C60 C61 H61 121.0
C62 C61 H61 121.0
C61 C62 C63 120.6(3)
C61 C62 C65 119.3(3)
C63 C62 C65 120.0(3)
C62 C63 C58 123.0(3)
C62 C63 H63 118.5
C58 C63 H63 118.5
F21 C64 F19 107.2(4)
F21 C64 F20 107.2(3)
F19 C64 F20 104.5(3)
F21 C64 C60 114.0(3)
F19 C64 C60 111.5(3)
F20 C64 C60 111.9(3)
F23B C65 F24B 108.9(14)
F23A C65 F22A 115.7(5)
F23A C65 F24A 101.9(5)
F22A C65 F24A 97.9(5)
F23B C65 C62 118.6(10)
F24B C65 C62 120.8(9)
F23A C65 C62 115.1(4)
F22A C65 C62 114.1(4)
F24A C65 C62 109.7(4)
F23B C65 F22B 97.6(13)
F24B C65 F22B 101.6(11)
C62 C65 F22B 104.8(5)
C42 B2 C34 103.8(3)
C42 B2 C58 114.6(3)
C34 B2 C58 112.0(3)
C42 B2 C50 109.6(3)
C34 B2 C50 112.2(3)
C58 B2 C50 104.8(3)
C67 C66 F25 116.7(7)
C67 C66 C71 123.4(6)
F25 C66 C71 119.8(7)
C66 C67 C68 118.7(6)
C66 C67 H67 120.7
C68 C67 H67 120.7
C69 C68 C67 118.6(5)
C69 C68 H68 120.7
C67 C68 H68 120.7
C70 C69 C68 122.6(6)
C70 C69 H69 118.7
C68 C69 H69 118.7
C69 C70 C71 118.5(6)
C69 C70 H70 120.8
C71 C70 H70 120.8
C66 C71 C70 118.3(6)
C66 C71 H71 120.9
C70 C71 H71 120.9

loop_
_geom_bond_atom_site_label_1
_geom_bond_atom_site_label_2
_geom_bond_distance
Ru1 C10 1.814(4)
Ru1 N7 2.031(3)
Ru1 N5 2.069(3)
Ru1 N1 2.117(3)
Ru1 N3 2.188(3)
Ru1 P1 2.3949(11)
P1 C27 1.825(4)
P1 C31 1.849(4)
P1 C28 1.854(4)
O1 C18 1.217(4)
N1 C3 1.337(4)
N1 N2 1.362(4)
N2 C1 1.345(5)
N2 B1 1.541(5)
N3 C6 1.328(4)
N3 N4 1.366(4)
N4 C4 1.337(5)
N4 B1 1.543(5)
N5 C9 1.340(5)
N5 N6 1.360(4)
N6 C7 1.345(5)
N6 B1 1.530(5)
N7 C25 1.139(4)
C1 C2 1.371(5)
C1 H1 0.9500
C2 C3 1.378(5)
C2 H2 0.9500
C3 H3 0.9500
C4 C5 1.373(5)
C4 H4 0.9500
C5 C6 1.384(5)
C5 H5 0.9500
C6 H6 0.9500
C7 C8 1.363(6)
C7 H7 0.9500
C8 C9 1.385(6)
C8 H8 0.9500
C9 H9 0.9500
C10 C11 1.322(5)
C11 C12 1.502(5)
C11 C18 1.503(5)
C12 C13 1.386(5)
C12 C17 1.388(5)
C13 C14 1.386(5)
C13 H13 0.9500
C14 C15 1.376(7)
C14 H14 0.9500
C15 C16 1.384(7)
C15 H15 0.9500
C16 C17 1.390(6)
C16 H16 0.9500
C17 H17 0.9500
C18 C19 1.491(5)
C19 C24 1.389(5)
C19 C20 1.392(5)
C20 C21 1.384(5)
C20 H20 0.9500
C21 C22 1.388(6)
C21 H21 0.9500
C22 C23 1.382(5)
C22 H22 0.9500
C23 C24 1.385(5)
C23 H23 0.9500
C24 H24 0.9500
C25 C26 1.456(5)
C26 H26A 0.9800
C26 H26B 0.9800
C26 H26C 0.9800
C27 H27A 0.9800
C27 H27B 0.9800
C27 H27C 0.9800
C28 C30 1.531(5)
C28 C29 1.534(5)
C28 H28 1.0000
C29 H29A 0.9800
C29 H29B 0.9800
C29 H29C 0.9800
C30 H30A 0.9800
C30 H30B 0.9800
C30 H30C 0.9800
C31 C33 1.532(5)
C31 C32 1.542(5)
C31 H31 1.0000
C32 H32A 0.9800
C32 H32B 0.9800
C32 H32C 0.9800
C33 H33A 0.9800
C33 H33B 0.9800
C33 H33C 0.9800
B1 H1A 1.0000
F1 C40 1.341(4)
F2 C40 1.341(4)
F3 C40 1.326(4)
F4 C41 1.327(4)
F5 C41 1.340(4)
F6 C41 1.337(4)
F7A C48 1.312(5)
F8A C48 1.375(6)
F9A C48 1.310(5)
F7B C48 1.41(2)
F8B C48 1.20(3)
F9B C48 1.12(2)
F10 C49 1.335(4)
F11 C49 1.324(4)
F12 C49 1.337(4)
F13A C56 1.307(10)
F14A C56 1.276(7)
F15A C56 1.377(7)
F13B C56 1.367(9)
F14B C56 1.396(8)
F15B C56 1.288(8)
F16 C57 1.334(4)
F17 C57 1.344(4)
F18 C57 1.332(4)
F19 C64 1.340(5)
F20 C64 1.345(4)
F21 C64 1.315(5)
F22A C65 1.326(6)
F23A C65 1.289(7)
F24A C65 1.419(7)
F22B C65 1.527(16)
F23B C65 1.10(2)
F24B C65 1.136(19)
C34 C35 1.397(4)
C34 C39 1.403(5)
C34 B2 1.640(5)
C35 C36 1.387(5)
C35 H35 0.9500
C36 C37 1.379(5)
C36 C40 1.499(5)
C37 C38 1.390(5)
C37 H37 0.9500
C38 C39 1.386(5)
C38 C41 1.491(5)
C39 H39 0.9500
C42 C47 1.399(5)
C42 C43 1.402(5)
C42 B2 1.636(5)
C43 C44 1.391(5)
C43 H43 0.9500
C44 C45 1.382(5)
C44 C48 1.494(5)
C45 C46 1.383(5)
C45 H45 0.9500
C46 C47 1.383(5)
C46 C49 1.493(5)
C47 H47 0.9500
C50 C55 1.397(5)
C50 C51 1.401(4)
C50 B2 1.647(5)
C51 C52 1.398(5)
C51 H51 0.9500
C52 C53 1.387(5)
C52 C56 1.490(5)
C53 C54 1.383(5)
C53 H53 0.9500
C54 C55 1.389(5)
C54 C57 1.497(5)
C55 H55 0.9500
C58 C63 1.396(5)
C58 C59 1.403(5)
C58 B2 1.643(5)
C59 C60 1.391(5)
C59 H59 0.9500
C60 C61 1.382(5)
C60 C64 1.496(5)
C61 C62 1.383(5)
C61 H61 0.9500
C62 C63 1.388(5)
C62 C65 1.487(5)
C63 H63 0.9500
F25 C66 1.360(8)
C66 C67 1.326(8)
C66 C71 1.366(9)
C67 C68 1.391(8)
C67 H67 0.9500
C68 C69 1.373(7)
C68 H68 0.9500
C69 C70 1.340(8)
C69 H69 0.9500
C70 C71 1.397(9)
C70 H70 0.9500
C71 H71 0.9500

loop_
_geom_torsion_atom_site_label_1
_geom_torsion_atom_site_label_2
_geom_torsion_atom_site_label_3
_geom_torsion_atom_site_label_4
_geom_torsion
C10 Ru1 P1 C27 -43.31(19)
N7 Ru1 P1 C27 -133.70(17)
N5 Ru1 P1 C27 47.70(18)
N3 Ru1 P1 C27 136.99(17)
C10 Ru1 P1 C31 -161.91(17)
N7 Ru1 P1 C31 107.70(16)
N5 Ru1 P1 C31 -70.90(16)
N3 Ru1 P1 C31 18.39(15)
C10 Ru1 P1 C28 75.22(17)
N7 Ru1 P1 C28 -15.17(15)
N5 Ru1 P1 C28 166.23(15)
N3 Ru1 P1 C28 -104.48(15)
C10 Ru1 N1 C3 -50.9(3)
N7 Ru1 N1 C3 39.4(3)
N5 Ru1 N1 C3 -141.4(3)
N3 Ru1 N1 C3 128.8(3)
C10 Ru1 N1 N2 130.8(2)
N7 Ru1 N1 N2 -138.9(2)
N5 Ru1 N1 N2 40.3(2)
N3 Ru1 N1 N2 -49.5(2)
C3 N1 N2 C1 0.1(4)
Ru1 N1 N2 C1 178.8(2)
C3 N1 N2 B1 -175.6(3)
Ru1 N1 N2 B1 3.1(4)
N7 Ru1 N3 C6 -39.0(3)
N5 Ru1 N3 C6 145.3(3)
N1 Ru1 N3 C6 -128.0(3)
P1 Ru1 N3 C6 52.6(3)
N7 Ru1 N3 N4 142.5(2)
N5 Ru1 N3 N4 -33.2(2)
N1 Ru1 N3 N4 53.5(2)
P1 Ru1 N3 N4 -125.9(2)
C6 N3 N4 C4 -0.4(4)
Ru1 N3 N4 C4 178.5(2)
C6 N3 N4 B1 170.1(3)
Ru1 N3 N4 B1 -11.0(4)
C10 Ru1 N5 C9 35.7(3)
N1 Ru1 N5 C9 131.9(3)
N3 Ru1 N5 C9 -147.9(3)
P1 Ru1 N5 C9 -55.9(3)
C10 Ru1 N5 N6 -138.1(2)
N1 Ru1 N5 N6 -41.9(2)
N3 Ru1 N5 N6 38.3(2)
P1 Ru1 N5 N6 130.3(2)
C9 N5 N6 C7 0.2(4)
Ru1 N5 N6 C7 175.6(2)
C9 N5 N6 B1 -174.5(3)
Ru1 N5 N6 B1 0.9(4)
N1 N2 C1 C2 0.1(4)
B1 N2 C1 C2 175.1(3)
N2 C1 C2 C3 -0.2(4)
N2 N1 C3 C2 -0.2(4)
Ru1 N1 C3 C2 -178.7(2)
C1 C2 C3 N1 0.2(4)
N3 N4 C4 C5 0.2(4)
B1 N4 C4 C5 -169.1(3)
N4 C4 C5 C6 0.2(4)
N4 N3 C6 C5 0.5(4)
Ru1 N3 C6 C5 -178.1(3)
C4 C5 C6 N3 -0.4(4)
N5 N6 C7 C8 -0.1(4)
B1 N6 C7 C8 174.0(3)
N6 C7 C8 C9 0.0(4)
N6 N5 C9 C8 -0.2(4)
Ru1 N5 C9 C8 -174.5(3)
C7 C8 C9 N5 0.1(4)
C10 C11 C12 C13 -71.8(5)
C18 C11 C12 C13 101.5(4)
C10 C11 C12 C17 107.4(4)
C18 C11 C12 C17 -79.3(4)
C17 C12 C13 C14 -0.3(5)
C11 C12 C13 C14 178.9(3)
C12 C13 C14 C15 -0.1(6)
C13 C14 C15 C16 0.6(6)
C14 C15 C16 C17 -0.7(7)
C13 C12 C17 C16 0.1(6)
C11 C12 C17 C16 -179.1(4)
C15 C16 C17 C12 0.4(6)
C10 C11 C18 O1 150.4(4)
C12 C11 C18 O1 -22.5(5)
C10 C11 C18 C19 -30.6(5)
C12 C11 C18 C19 156.4(3)
O1 C18 C19 C24 157.0(3)
C11 C18 C19 C24 -22.0(5)
O1 C18 C19 C20 -18.3(5)
C11 C18 C19 C20 162.8(3)
C24 C19 C20 C21 0.9(5)
C18 C19 C20 C21 176.2(3)
C19 C20 C21 C22 -0.2(6)
C20 C21 C22 C23 -0.3(6)
C21 C22 C23 C24 0.1(5)
C22 C23 C24 C19 0.6(5)
C20 C19 C24 C23 -1.0(5)
C18 C19 C24 C23 -176.2(3)
C27 P1 C28 C30 -22.3(3)
C31 P1 C28 C30 87.0(3)
Ru1 P1 C28 C30 -147.1(3)
C27 P1 C28 C29 -151.0(3)
C31 P1 C28 C29 -41.7(3)
Ru1 P1 C28 C29 84.2(3)
C27 P1 C31 C33 -69.8(3)
C28 P1 C31 C33 179.5(3)
Ru1 P1 C31 C33 55.8(3)
C27 P1 C31 C32 55.3(3)
C28 P1 C31 C32 -55.5(3)
Ru1 P1 C31 C32 -179.2(2)
C7 N6 B1 N2 -116.2(4)
N5 N6 B1 N2 57.3(4)
C7 N6 B1 N4 127.4(4)
N5 N6 B1 N4 -59.1(4)
C1 N2 B1 N6 127.1(4)
N1 N2 B1 N6 -58.3(4)
C1 N2 B1 N4 -115.0(4)
N1 N2 B1 N4 59.5(4)
C4 N4 B1 N6 -128.1(4)
N3 N4 B1 N6 63.6(4)
C4 N4 B1 N2 114.6(4)
N3 N4 B1 N2 -53.7(4)
C39 C34 C35 C36 -1.7(5)
B2 C34 C35 C36 -175.6(3)
C34 C35 C36 C37 0.6(5)
C34 C35 C36 C40 -177.8(3)
C35 C36 C37 C38 0.7(5)
C40 C36 C37 C38 179.0(3)
C36 C37 C38 C39 -0.8(5)
C36 C37 C38 C41 -177.2(3)
C37 C38 C39 C34 -0.4(5)
C41 C38 C39 C34 176.1(3)
C35 C34 C39 C38 1.6(5)
B2 C34 C39 C38 175.4(3)
C37 C36 C40 F3 -7.4(5)
C35 C36 C40 F3 171.0(3)
C37 C36 C40 F1 -127.4(3)
C35 C36 C40 F1 51.0(4)
C37 C36 C40 F2 115.4(4)
C35 C36 C40 F2 -66.2(4)
C39 C38 C41 F4 169.7(3)
C37 C38 C41 F4 -13.8(5)
C39 C38 C41 F6 -69.4(4)
C37 C38 C41 F6 107.1(4)
C39 C38 C41 F5 48.7(4)
C37 C38 C41 F5 -134.8(3)
C47 C42 C43 C44 2.2(5)
B2 C42 C43 C44 176.4(3)
C42 C43 C44 C45 -1.7(5)
C42 C43 C44 C48 179.0(3)
C43 C44 C45 C46 0.0(5)
C48 C44 C45 C46 179.3(3)
C44 C45 C46 C47 1.1(5)
C44 C45 C46 C49 -179.7(3)
C45 C46 C47 C42 -0.5(5)
C49 C46 C47 C42 -179.8(3)
C43 C42 C47 C46 -1.1(5)
B2 C42 C47 C46 -175.7(3)
C45 C44 C48 F9B -172.6(18)
C43 C44 C48 F9B 6.7(18)
C45 C44 C48 F8B 71.3(17)
C43 C44 C48 F8B -109.4(16)
C45 C44 C48 F9A -118.9(4)
C43 C44 C48 F9A 60.4(5)
C45 C44 C48 F7A 9.3(6)
C43 C44 C48 F7A -171.4(4)
C45 C44 C48 F8A 126.0(4)
C43 C44 C48 F8A -54.7(5)
C45 C44 C48 F7B -42.3(11)
C43 C44 C48 F7B 137.0(11)
C45 C46 C49 F11 -99.5(4)
C47 C46 C49 F11 79.7(4)
C45 C46 C49 F10 20.6(5)
C47 C46 C49 F10 -160.2(3)
C45 C46 C49 F12 140.6(3)
C47 C46 C49 F12 -40.1(4)
C55 C50 C51 C52 0.3(5)
B2 C50 C51 C52 -175.6(3)
C50 C51 C52 C53 -1.0(5)
C50 C51 C52 C56 179.5(3)
C51 C52 C53 C54 0.8(5)
C56 C52 C53 C54 -179.7(3)
C52 C53 C54 C55 0.1(5)
C52 C53 C54 C57 179.8(3)
C53 C54 C55 C50 -0.9(5)
C57 C54 C55 C50 179.4(3)
C51 C50 C55 C54 0.7(5)
B2 C50 C55 C54 176.4(3)
C53 C52 C56 F14A -18.3(7)
C51 C52 C56 F14A 161.2(5)
C53 C52 C56 F15B -86.8(6)
C51 C52 C56 F15B 92.7(6)
C53 C52 C56 F13A 109.4(5)
C51 C52 C56 F13A -71.0(5)
C53 C52 C56 F13B 138.6(5)
C51 C52 C56 F13B -41.9(6)
C53 C52 C56 F15A -139.5(5)
C51 C52 C56 F15A 40.0(6)
C53 C52 C56 F14B 27.7(6)
C51 C52 C56 F14B -152.8(5)
C53 C54 C57 F18 165.6(3)
C55 C54 C57 F18 -14.7(5)
C53 C54 C57 F16 43.9(4)
C55 C54 C57 F16 -136.4(3)
C53 C54 C57 F17 -75.0(4)
C55 C54 C57 F17 104.7(4)
C63 C58 C59 C60 1.4(5)
B2 C58 C59 C60 174.5(3)
C58 C59 C60 C61 -1.5(5)
C58 C59 C60 C64 177.7(3)
C59 C60 C61 C62 0.7(5)
C64 C60 C61 C62 -178.4(3)
C60 C61 C62 C63 0.0(5)
C60 C61 C62 C65 -179.6(4)
C61 C62 C63 C58 0.1(6)
C65 C62 C63 C58 179.6(4)
C59 C58 C63 C62 -0.7(5)
B2 C58 C63 C62 -173.7(3)
C61 C60 C64 F21 -3.9(5)
C59 C60 C64 F21 176.9(4)
C61 C60 C64 F19 117.7(4)
C59 C60 C64 F19 -61.5(4)
C61 C60 C64 F20 -125.7(4)
C59 C60 C64 F20 55.1(4)
C61 C62 C65 F23B -167.7(14)
C63 C62 C65 F23B 12.7(16)
C61 C62 C65 F24B 53.4(14)
C63 C62 C65 F24B -126.2(12)
C61 C62 C65 F23A -121.9(6)
C63 C62 C65 F23A 58.5(7)
C61 C62 C65 F22A 15.3(7)
C63 C62 C65 F22A -164.3(5)
C61 C62 C65 F24A 123.9(4)
C63 C62 C65 F24A -55.6(5)
C61 C62 C65 F22B -60.2(7)
C63 C62 C65 F22B 120.2(6)
C47 C42 B2 C34 73.2(3)
C43 C42 B2 C34 -100.8(4)
C47 C42 B2 C58 -164.3(3)
C43 C42 B2 C58 21.7(4)
C47 C42 B2 C50 -46.8(4)
C43 C42 B2 C50 139.2(3)
C35 C34 B2 C42 86.4(3)
C39 C34 B2 C42 -86.9(3)
C35 C34 B2 C58 -37.8(4)
C39 C34 B2 C58 148.9(3)
C35 C34 B2 C50 -155.4(3)
C39 C34 B2 C50 31.3(4)
C63 C58 B2 C42 -148.3(3)
C59 C58 B2 C42 39.2(4)
C63 C58 B2 C34 -30.4(4)
C59 C58 B2 C34 157.1(3)
C63 C58 B2 C50 91.6(3)
C59 C58 B2 C50 -80.9(4)
C55 C50 B2 C42 146.6(3)
C51 C50 B2 C42 -37.9(4)
C55 C50 B2 C34 31.8(4)
C51 C50 B2 C34 -152.6(3)
C55 C50 B2 C58 -90.0(3)
C51 C50 B2 C58 85.6(3)
F25 C66 C67 C68 176.8(5)
C71 C66 C67 C68 -0.9(8)
C66 C67 C68 C69 -0.7(8)
C67 C68 C69 C70 1.4(8)
C68 C69 C70 C71 -0.6(8)
C67 C66 C71 C70 1.7(8)
F25 C66 C71 C70 -176.0(5)
C69 C70 C71 C66 -0.9(8)
